data_2203965
loop_
_publ_author_name
'Wang, Wei'
'Liu, Hui-Min'
'Zheng, Yan'
'Zhang, Wen-Qin'

_publ_section_title
;
1,2-Bis(1-phenyl-1H-tetrazol-5-ylsulfanyl)ethane
;
_journal_issue 8
_journal_name_full 'Acta Crystallographica, Section E'
_journal_page_first o1279
_journal_page_last o1280
_journal_paper_doi 10.1107/S1600536804015363
_journal_volume 60
_journal_year 2004
_chemical_formula_iupac 'C16 H14 N8 S2'
_chemical_formula_moiety 'C16 H14 N8 S2'
_chemical_formula_sum 'C16 H14 N8 S2'
_chemical_formula_weight 382.47
_chemical_name_systematic
;
1,2-Bis(1-phenyl-1H-tetrazol-5-ylsulfanyl)ethane
;
_space_group_IT_number 14
_symmetry_cell_setting monoclinic
_symmetry_space_group_name_Hall '-P 2ybc'
_symmetry_space_group_name_H-M 'P 1 21/c 1'
_cell_angle_alpha 90.00
_cell_angle_beta 103.550(10)
_cell_angle_gamma 90.00
_cell_formula_units_Z 2
_cell_length_a 9.333(3)
_cell_length_b 13.456(4)
_cell_length_c 7.181(2)
_cell_measurement_reflns_used 744
_cell_measurement_temperature 293(2)
_cell_measurement_theta_max 25.17
_cell_measurement_theta_min 2.71
_cell_volume 876.7(5)
_computing_cell_refinement SMART
_computing_data_collection 'SMART (Bruker, 1997)'
_computing_data_reduction 'SAINT (Bruker, 1997)'
_computing_molecular_graphics 'SHELXTL (Bruker, 1997)'
_computing_publication_material SHELXTL
_computing_structure_refinement 'SHELXL97 (Sheldrick, 1997)'
_computing_structure_solution 'SHELXS97 (Sheldrick, 1997)'
_diffrn_ambient_temperature 293(2)
_diffrn_measured_fraction_theta_full 0.996
_diffrn_measured_fraction_theta_max 0.996
_diffrn_measurement_device_type 'Bruker SMART CCD area-detector'
_diffrn_measurement_method '\f and \w'
_diffrn_radiation_monochromator graphite
_diffrn_radiation_source 'fine-focus sealed tube'
_diffrn_radiation_type MoK\a
_diffrn_radiation_wavelength 0.71073
_diffrn_reflns_av_R_equivalents 0.0374
_diffrn_reflns_av_sigmaI/netI 0.0436
_diffrn_reflns_limit_h_max 8
_diffrn_reflns_limit_h_min -11
_diffrn_reflns_limit_k_max 16
_diffrn_reflns_limit_k_min -16
_diffrn_reflns_limit_l_max 8
_diffrn_reflns_limit_l_min -8
_diffrn_reflns_number 4942
_diffrn_reflns_reduction_process '(SAINT; Bruker, 1997)'
_diffrn_reflns_theta_full 26.45
_diffrn_reflns_theta_max 26.45
_diffrn_reflns_theta_min 2.24
_diffrn_standards_decay_% 0
_diffrn_standards_interval_count 0
_diffrn_standards_interval_time 0
_diffrn_standards_number 0
_exptl_absorpt_coefficient_mu 0.322
_exptl_absorpt_correction_T_max 0.956
_exptl_absorpt_correction_T_min 0.930
_exptl_absorpt_correction_type multi-scan
_exptl_absorpt_process_details '(SADABS; Sheldrick, 1997)'
_exptl_crystal_colour colourless
_exptl_crystal_density_diffrn 1.449
_exptl_crystal_density_method 'not measured'
_exptl_crystal_description block
_exptl_crystal_F_000 396
_exptl_crystal_size_max 0.22
_exptl_crystal_size_mid 0.18
_exptl_crystal_size_min 0.14
_refine_diff_density_max 0.174
_refine_diff_density_min -0.195
_refine_ls_extinction_method none
_refine_ls_goodness_of_fit_ref 1.005
_refine_ls_hydrogen_treatment constr
_refine_ls_matrix_type full
_refine_ls_number_parameters 118
_refine_ls_number_reflns 1793
_refine_ls_number_restraints 0
_refine_ls_restrained_S_all 1.005
_refine_ls_R_factor_all 0.0730
_refine_ls_R_factor_gt 0.0374
_refine_ls_shift/su_max 0.000
_refine_ls_shift/su_mean 0.000
_refine_ls_structure_factor_coef Fsqd
_refine_ls_weighting_details 'calc w = 1/[\s^2^(Fo^2^)+(0.0438P)^2^+0.0706P] where P = (Fo^2^+2Fc^2^)/3'
_refine_ls_weighting_scheme calc
_refine_ls_wR_factor_ref 0.0928
_reflns_number_gt 1199
_reflns_number_total 1793
_reflns_threshold_expression I>2\s(I)
_cod_data_source_file ww6222.cif
_cod_depositor_comments
;
The following automatic conversions were performed:
'_symmetry_cell_setting' value 'Monoclinic' changed to 'monoclinic'
according to '/home/saulius/struct/CIF-dictionaries/cif_core.dic'
dictionary named 'cif_core.dic' version 2.4.1 from 2010-06-29.

Automatic conversion script
Id: cif_fix_enum 1527 2010-12-29 10:47:43Z saulius 
;
_cod_original_sg_symbol_H-M 'P 21/c'
_cod_database_code 2203965

loop_
_symmetry_equiv_pos_as_xyz
'x, y, z'
'-x, y+1/2, -z+1/2'
'-x, -y, -z'
'x, -y-1/2, z-1/2'

loop_
_atom_site_label
_atom_site_fract_x
_atom_site_fract_y
_atom_site_fract_z
_atom_site_U_iso_or_equiv
_atom_site_adp_type
_atom_site_calc_flag
_atom_site_refinement_flags
_atom_site_occupancy
_atom_site_type_symbol
S1 0.30655(6) 0.00639(4) 0.12738(8) 0.0494(2) Uani d . 1 S
N1 0.31111(17) 0.15398(12) 0.3878(2) 0.0422(4) Uani d . 1 N
N2 0.52982(17) 0.10365(15) 0.3778(3) 0.0545(5) Uani d . 1 N
N3 0.5387(2) 0.17817(16) 0.5088(3) 0.0641(6) Uani d . 1 N
N4 0.4094(2) 0.20903(14) 0.5173(3) 0.0587(5) Uani d . 1 N
C1 0.38763(19) 0.09003(14) 0.3039(3) 0.0407(5) Uani d . 1 C
C2 0.1558(2) 0.17246(15) 0.3539(3) 0.0403(5) Uani d . 1 C
C3 0.0593(2) 0.09506(16) 0.3429(3) 0.0489(5) Uani d . 1 C
H3 0.0936 0.0299 0.3559 0.059 Uiso calc R 1 H
C4 -0.0903(2) 0.1148(2) 0.3123(3) 0.0625(7) Uani d . 1 C
H4 -0.1569 0.0626 0.3035 0.075 Uiso calc R 1 H
C5 -0.1401(3) 0.2105(2) 0.2951(4) 0.0699(8) Uani d . 1 C
H5 -0.2404 0.2235 0.2756 0.084 Uiso calc R 1 H
C6 -0.0426(3) 0.2871(2) 0.3064(4) 0.0693(8) Uani d . 1 C
H6 -0.0774 0.3521 0.2940 0.083 Uiso calc R 1 H
C7 0.1068(3) 0.26967(16) 0.3361(3) 0.0536(6) Uani d . 1 C
H7 0.1729 0.3221 0.3438 0.064 Uiso calc R 1 H
C8 0.4701(2) -0.03782(16) 0.0586(3) 0.0504(6) Uani d . 1 C
H8 0.5453 -0.0533 0.1730 0.060 Uiso calc R 1 H
H9 0.4467 -0.0985 -0.0151 0.060 Uiso calc R 1 H

loop_
_atom_site_aniso_label
_atom_site_aniso_U_11
_atom_site_aniso_U_22
_atom_site_aniso_U_33
_atom_site_aniso_U_12
_atom_site_aniso_U_13
_atom_site_aniso_U_23
S1 0.0435(3) 0.0473(4) 0.0602(4) -0.0022(2) 0.0180(2) -0.0115(3)
N1 0.0430(8) 0.0403(10) 0.0436(10) -0.0067(8) 0.0109(7) -0.0052(8)
N2 0.0389(9) 0.0629(13) 0.0603(13) -0.0039(8) 0.0088(8) 0.0020(11)
N3 0.0497(11) 0.0759(15) 0.0629(14) -0.0146(10) 0.0053(10) -0.0086(12)
N4 0.0533(11) 0.0629(13) 0.0571(13) -0.0150(9) 0.0074(9) -0.0135(10)
C1 0.0375(10) 0.0400(12) 0.0454(12) -0.0005(8) 0.0116(9) 0.0038(10)
C2 0.0431(10) 0.0436(12) 0.0359(11) 0.0008(9) 0.0126(9) -0.0029(9)
C3 0.0489(11) 0.0462(13) 0.0534(14) -0.0027(10) 0.0157(10) -0.0042(11)
C4 0.0453(12) 0.0838(19) 0.0594(16) -0.0065(12) 0.0143(11) -0.0024(14)
C5 0.0494(13) 0.102(2) 0.0601(17) 0.0179(15) 0.0159(12) 0.0102(16)
C6 0.0810(17) 0.0679(18) 0.0651(18) 0.0351(15) 0.0291(14) 0.0130(14)
C7 0.0668(14) 0.0446(13) 0.0532(15) 0.0024(11) 0.0218(11) -0.0010(11)
C8 0.0538(12) 0.0414(12) 0.0619(15) 0.0112(10) 0.0256(10) 0.0008(11)

loop_
_atom_type_symbol
_atom_type_description
_atom_type_scat_dispersion_real
_atom_type_scat_dispersion_imag
_atom_type_scat_source
C C 0.0033 0.0016 'International Tables Vol C Tables 4.2.6.8 and 6.1.1.4'
H H 0.0000 0.0000 'International Tables Vol C Tables 4.2.6.8 and 6.1.1.4'
N N 0.0061 0.0033 'International Tables Vol C Tables 4.2.6.8 and 6.1.1.4'
S S 0.1246 0.1234 'International Tables Vol C Tables 4.2.6.8 and 6.1.1.4'

loop_
_geom_angle_atom_site_label_1
_geom_angle_atom_site_label_2
_geom_angle_atom_site_label_3
_geom_angle_site_symmetry_1
_geom_angle
C1 S1 C8 . 99.28(10)
C1 N1 N4 . 108.04(16)
C1 N1 C2 . 130.97(17)
N4 N1 C2 . 120.92(16)
C1 N2 N3 . 105.76(18)
N4 N3 N2 . 111.27(16)
N3 N4 N1 . 106.29(18)
N2 C1 N1 . 108.64(18)
N2 C1 S1 . 127.58(16)
N1 C1 S1 . 123.78(14)
C3 C2 C7 . 121.08(19)
C3 C2 N1 . 120.25(18)
C7 C2 N1 . 118.66(18)
C2 C3 C4 . 119.2(2)
C2 C3 H3 . 120.4
C4 C3 H3 . 120.4
C5 C4 C3 . 120.2(2)
C5 C4 H4 . 119.9
C3 C4 H4 . 119.9
C6 C5 C4 . 120.0(2)
C6 C5 H5 . 120.0
C4 C5 H5 . 120.0
C5 C6 C7 . 121.1(2)
C5 C6 H6 . 119.5
C7 C6 H6 . 119.5
C6 C7 C2 . 118.4(2)
C6 C7 H7 . 120.8
C2 C7 H7 . 120.8
C8 C8 S1 3_655 112.10(19)
C8 C8 H8 3_655 109.2
S1 C8 H8 . 109.2
C8 C8 H9 3_655 109.2
S1 C8 H9 . 109.2
H8 C8 H9 . 107.9

loop_
_geom_bond_atom_site_label_1
_geom_bond_atom_site_label_2
_geom_bond_site_symmetry_2
_geom_bond_distance
S1 C1 . 1.731(2)
S1 C8 . 1.811(2)
N1 C1 . 1.347(2)
N1 N4 . 1.362(2)
N1 C2 . 1.434(2)
N2 C1 . 1.321(2)
N2 N3 . 1.364(3)
N3 N4 . 1.290(2)
C2 C3 . 1.367(3)
C2 C7 . 1.382(3)
C3 C4 . 1.387(3)
C3 H3 . 0.9300
C4 C5 . 1.365(3)
C4 H4 . 0.9300
C5 C6 . 1.364(4)
C5 H5 . 0.9300
C6 C7 . 1.381(3)
C6 H6 . 0.9300
C7 H7 . 0.9300
C8 C8 3_655 1.509(4)
C8 H8 . 0.9700
C8 H9 . 0.9700

loop_
_geom_torsion_atom_site_label_1
_geom_torsion_atom_site_label_2
_geom_torsion_atom_site_label_3
_geom_torsion_atom_site_label_4
_geom_torsion_site_symmetry_4
_geom_torsion
C1 N2 N3 N4 . 0.4(3)
N2 N3 N4 N1 . -0.2(2)
C1 N1 N4 N3 . 0.0(2)
C2 N1 N4 N3 . -177.10(18)
N3 N2 C1 N1 . -0.3(2)
N3 N2 C1 S1 . 179.08(16)
N4 N1 C1 N2 . 0.2(2)
C2 N1 C1 N2 . 176.93(19)
N4 N1 C1 S1 . -179.24(15)
C2 N1 C1 S1 . -2.5(3)
C8 S1 C1 N2 . -8.0(2)
C8 S1 C1 N1 . 171.31(17)
C1 N1 C2 C3 . 48.6(3)
N4 N1 C2 C3 . -135.0(2)
C1 N1 C2 C7 . -132.5(2)
N4 N1 C2 C7 . 43.9(3)
C7 C2 C3 C4 . 0.4(3)
N1 C2 C3 C4 . 179.25(19)
C2 C3 C4 C5 . -0.6(4)
C3 C4 C5 C6 . 0.5(4)
C4 C5 C6 C7 . -0.3(4)
C5 C6 C7 C2 . 0.1(4)
C3 C2 C7 C6 . -0.1(3)
N1 C2 C7 C6 . -179.02(19)
C1 S1 C8 C8 3_655 -74.4(2)
